data_7111953
loop_
_publ_author_name
'Qi-Long Peng'
'Shi-Peng Luo'
'Xiao-Er Xia'
'Liang-Xian Liu'
'Pei-Qiang Huang'

_publ_section_title
;
 The four-step total synthesis of (--)-chaetominine
;
_journal_name_full Chem.Commun.
_journal_page_first 1986
_journal_paper_doi 10.1039/c3cc48833k
_journal_volume 50
_journal_year 2014
_chemical_absolute_configuration rm
_chemical_formula_moiety 'C22 H18 N4 O4'
_chemical_formula_sum 'C22 H18 N4 O4'
_chemical_formula_weight 402.41
_chemical_name_systematic
; 
 ? 
;
_space_group_IT_number 19
_symmetry_cell_setting orthorhombic
_symmetry_space_group_name_Hall 'P 2ac 2ab'
_symmetry_space_group_name_H-M 'P 21 21 21'
_atom_sites_solution_hydrogens geom
_atom_sites_solution_primary direct
_atom_sites_solution_secondary difmap
_audit_creation_method SHELXL-97
_cell_angle_alpha 90.00
_cell_angle_beta 90.00
_cell_angle_gamma 90.00
_cell_formula_units_Z 4
_cell_length_a 7.5547(12)
_cell_length_b 15.716(3)
_cell_length_c 15.716
_cell_measurement_temperature 273(2)
_cell_volume 1866.0(5)
_computing_cell_refinement 'Bruker SMART'
_computing_data_collection 'Bruker SMART'
_computing_data_reduction 'Bruker SAINT'
_computing_molecular_graphics 'Bruker SHELXTL'
_computing_publication_material 'Bruker SHELXTL'
_computing_structure_refinement 'Bruker SHELXTL'
_computing_structure_solution 'Bruker SHELXTL'
_diffrn_ambient_temperature 273(2)
_diffrn_measured_fraction_theta_full 0.980
_diffrn_measured_fraction_theta_max 0.980
_diffrn_measurement_device_type 'Bruker AXS area-detector diffractometer'
_diffrn_measurement_method '\f and \w scan'
_diffrn_radiation_monochromator graphite
_diffrn_radiation_source 'fine-focus sealed tube'
_diffrn_radiation_type MoK\a
_diffrn_radiation_wavelength 0.71073
_diffrn_reflns_av_R_equivalents 0.0204
_diffrn_reflns_av_sigmaI/netI 0.0178
_diffrn_reflns_limit_h_max 10
_diffrn_reflns_limit_h_min -9
_diffrn_reflns_limit_k_max 20
_diffrn_reflns_limit_k_min -20
_diffrn_reflns_limit_l_max 20
_diffrn_reflns_limit_l_min -20
_diffrn_reflns_number 16279
_diffrn_reflns_theta_full 28.35
_diffrn_reflns_theta_max 28.35
_diffrn_reflns_theta_min 1.83
_exptl_absorpt_coefficient_mu 0.101
_exptl_absorpt_correction_T_max 0.985
_exptl_absorpt_correction_T_min 0.974
_exptl_absorpt_correction_type multi-scan
_exptl_absorpt_process_details 'SADABS (Sheldrick, 1996)'
_exptl_crystal_colour colourless
_exptl_crystal_density_diffrn 1.436
_exptl_crystal_density_method 'not measured'
_exptl_crystal_description cylinder
_exptl_crystal_F_000 844
_exptl_crystal_size_max 0.65
_exptl_crystal_size_mid 0.47
_exptl_crystal_size_min 0.42
_refine_diff_density_max 0.231
_refine_diff_density_min -0.352
_refine_diff_density_rms 0.048
_refine_ls_abs_structure_details 'Flack H D (1983), Acta Cryst. A39, 876-881'
_refine_ls_abs_structure_Flack 1.5(9)
_refine_ls_extinction_method none
_refine_ls_goodness_of_fit_ref 0.985
_refine_ls_hydrogen_treatment constr
_refine_ls_matrix_type full
_refine_ls_number_parameters 271
_refine_ls_number_reflns 4453
_refine_ls_number_restraints 0
_refine_ls_restrained_S_all 0.985
_refine_ls_R_factor_all 0.0422
_refine_ls_R_factor_gt 0.0398
_refine_ls_shift/su_max 0.000
_refine_ls_shift/su_mean 0.000
_refine_ls_structure_factor_coef Fsqd
_refine_ls_weighting_details 'calc w=1/[\s^2^(Fo^2^)+(0.1000P)^2^+0.0000P] where P=(Fo^2^+2Fc^2^)/3'
_refine_ls_weighting_scheme calc
_refine_ls_wR_factor_gt 0.1146
_refine_ls_wR_factor_ref 0.1173
_reflns_number_gt 4160
_reflns_number_total 4453
_reflns_threshold_expression >2sigma(I)
_cod_data_source_file c3cc48833k.txt
_cod_data_source_block a
_cod_depositor_comments
;

2018-03-11
Z value and formula fixed to values more according to usual
chemical conventions.                 miguel
;
_cod_original_formula_sum 'C29.33 H25.33 N5.33 O5.33'
_cod_original_formula_weight 537.88
_cod_original_formula_units_Z 3
_cod_original_cell_volume 1866.0(4)
_cod_original_sg_symbol_H-M 'P2(1)2(1)2(1) '
_cod_database_code 7111953

loop_
_symmetry_equiv_pos_as_xyz
'x, y, z'
'-x+1/2, -y, z+1/2'
'-x, y+1/2, -z+1/2'
'x+1/2, -y+1/2, -z'

loop_
_atom_site_label
_atom_site_type_symbol
_atom_site_fract_x
_atom_site_fract_y
_atom_site_fract_z
_atom_site_U_iso_or_equiv
_atom_site_adp_type
_atom_site_occupancy
_atom_site_symmetry_multiplicity
_atom_site_calc_flag
_atom_site_refinement_flags
N1 N 0.00906(16) 0.68434(7) 0.17563(8) 0.0373(3) Uani 1 1 d .
N2 N 0.07643(15) 0.87719(7) 0.05372(7) 0.0335(2) Uani 1 1 d .
C3 C 0.27170(19) 0.98582(9) -0.04100(9) 0.0373(3) Uani 1 1 d .
O1 O 0.22083(17) 0.71944(8) 0.07965(8) 0.0512(3) Uani 1 1 d .
C5 C -0.3145(2) 0.69976(10) 0.42203(10) 0.0454(3) Uani 1 1 d .
H5A H -0.2789 0.6516 0.4518 0.054 Uiso 1 1 calc R
C6 C -0.27549(17) 0.71035(9) 0.33722(9) 0.0354(3) Uani 1 1 d .
O2 O -0.40065(14) 0.77654(8) 0.13934(7) 0.0479(3) Uani 1 1 d .
H2A H -0.4805 0.8084 0.1547 0.072 Uiso 1 1 calc R
O3 O 0.27311(16) 0.88175(9) 0.16282(7) 0.0537(3) Uani 1 1 d .
C9 C -0.12519(17) 0.84398(8) 0.17648(9) 0.0352(3) Uani 1 1 d .
H9A H -0.1817 0.8984 0.1661 0.042 Uiso 1 1 calc R
H9B H -0.0403 0.8509 0.2222 0.042 Uiso 1 1 calc R
C10 C 0.02323(19) 0.90649(8) -0.02404(8) 0.0353(3) Uani 1 1 d .
H10A H -0.0847 0.8868 -0.0445 0.042 Uiso 1 1 calc R
N3 N -0.17666(17) 0.65525(7) 0.28445(8) 0.0380(3) Uani 1 1 d .
C12 C -0.03255(17) 0.81287(8) 0.09624(8) 0.0325(3) Uani 1 1 d .
H12A H -0.1250 0.7958 0.0560 0.039 Uiso 1 1 calc R
C13 C 0.33682(18) 0.96076(9) 0.03753(10) 0.0385(3) Uani 1 1 d .
O4 O 0.01346(18) 0.58057(8) 0.37042(8) 0.0566(3) Uani 1 1 d .
C15 C 0.23170(19) 0.90486(9) 0.09190(9) 0.0383(3) Uani 1 1 d .
C16 C -0.26319(16) 0.77749(8) 0.20046(8) 0.0323(3) Uani 1 1 d .
C17 C 0.08062(19) 0.73367(8) 0.11460(8) 0.0363(3) Uani 1 1 d .
N4 N 0.10858(17) 0.95866(8) -0.07127(7) 0.0390(3) Uani 1 1 d .
H4A H 0.0671 0.9760 -0.1192 0.047 Uiso 1 1 calc R
C19 C -0.42480(19) 0.84461(10) 0.33146(10) 0.0429(3) Uani 1 1 d .
H19A H -0.4627 0.8924 0.3016 0.052 Uiso 1 1 calc R
C20 C 0.3738(2) 1.03959(10) -0.09273(11) 0.0470(3) Uani 1 1 d .
H20A H 0.3308 1.0572 -0.1453 0.056 Uiso 1 1 calc R
C21 C -0.0235(2) 0.61253(9) 0.30302(10) 0.0399(3) Uani 1 1 d .
C22 C -0.32822(17) 0.78189(9) 0.29149(8) 0.0339(3) Uani 1 1 d .
C23 C 0.0964(2) 0.61678(9) 0.22484(9) 0.0391(3) Uani 1 1 d .
H23A H 0.0919 0.5629 0.1936 0.047 Uiso 1 1 calc R
C24 C 0.5039(2) 0.98904(11) 0.06493(13) 0.0510(4) Uani 1 1 d .
H24A H 0.5473 0.9727 0.1178 0.061 Uiso 1 1 calc R
C25 C -0.4086(2) 0.76381(12) 0.46073(10) 0.0503(4) Uani 1 1 d .
H25A H -0.4357 0.7589 0.5183 0.060 Uiso 1 1 calc R
C26 C -0.17618(17) 0.68828(8) 0.19803(8) 0.0330(3) Uani 1 1 d .
H26A H -0.2445 0.6505 0.1609 0.040 Uiso 1 1 calc R
C27 C -0.4643(2) 0.83506(11) 0.41707(11) 0.0503(4) Uani 1 1 d .
H27A H -0.5287 0.8769 0.4452 0.060 Uiso 1 1 calc R
C28 C 0.6026(2) 1.04103(12) 0.01284(14) 0.0594(4) Uani 1 1 d .
H28A H 0.7138 1.0594 0.0303 0.071 Uiso 1 1 calc R
C29 C 0.5366(2) 1.06599(11) -0.06550(13) 0.0556(4) Uani 1 1 d .
H29A H 0.6042 1.1013 -0.1001 0.067 Uiso 1 1 calc R
C14 C 0.2852(2) 0.63667(15) 0.25052(13) 0.0610(5) Uani 1 1 d .
H14A H 0.3581 0.6399 0.2006 0.091 Uiso 1 1 calc R
H14B H 0.3287 0.5926 0.2873 0.091 Uiso 1 1 calc R
H14C H 0.2885 0.6902 0.2800 0.091 Uiso 1 1 calc R

loop_
_atom_site_aniso_label
_atom_site_aniso_U_11
_atom_site_aniso_U_22
_atom_site_aniso_U_33
_atom_site_aniso_U_23
_atom_site_aniso_U_13
_atom_site_aniso_U_12
N1 0.0302(5) 0.0415(6) 0.0401(5) 0.0035(5) 0.0023(5) 0.0092(5)
N2 0.0256(5) 0.0390(5) 0.0358(5) 0.0021(4) -0.0015(4) -0.0017(5)
C3 0.0340(7) 0.0364(6) 0.0415(6) -0.0077(5) 0.0055(5) -0.0014(5)
O1 0.0427(6) 0.0550(6) 0.0560(6) 0.0071(5) 0.0162(5) 0.0159(5)
C5 0.0377(7) 0.0528(8) 0.0456(7) 0.0116(7) 0.0024(6) -0.0006(7)
C6 0.0250(5) 0.0396(6) 0.0415(6) 0.0025(5) 0.0004(5) -0.0017(5)
O2 0.0279(5) 0.0709(7) 0.0449(5) 0.0011(5) -0.0096(4) 0.0092(5)
O3 0.0387(6) 0.0735(8) 0.0487(6) 0.0108(6) -0.0150(5) -0.0075(6)
C9 0.0280(6) 0.0354(6) 0.0422(6) 0.0007(5) 0.0026(5) 0.0040(5)
C10 0.0310(6) 0.0414(7) 0.0336(6) -0.0024(5) -0.0034(5) -0.0021(5)
N3 0.0342(6) 0.0364(5) 0.0433(6) 0.0049(5) 0.0021(5) 0.0001(5)
C12 0.0256(5) 0.0365(6) 0.0354(6) 0.0020(5) -0.0021(5) -0.0003(5)
C13 0.0271(6) 0.0380(6) 0.0504(7) -0.0046(6) -0.0013(5) -0.0014(5)
O4 0.0504(7) 0.0652(7) 0.0543(6) 0.0241(6) 0.0023(6) 0.0128(6)
C15 0.0278(6) 0.0436(7) 0.0434(7) 0.0005(5) -0.0044(6) 0.0015(5)
C16 0.0221(5) 0.0385(6) 0.0363(6) 0.0002(5) -0.0023(5) 0.0023(5)
C17 0.0327(6) 0.0399(6) 0.0364(6) -0.0016(5) 0.0009(5) 0.0057(5)
N4 0.0388(6) 0.0445(6) 0.0339(5) 0.0013(5) -0.0027(5) -0.0044(5)
C19 0.0328(6) 0.0441(7) 0.0519(8) 0.0018(6) 0.0053(6) 0.0038(6)
C20 0.0456(8) 0.0455(7) 0.0498(8) -0.0038(6) 0.0123(7) -0.0064(6)
C21 0.0359(7) 0.0339(6) 0.0500(7) 0.0032(6) 0.0001(6) 0.0015(5)
C22 0.0240(5) 0.0399(6) 0.0378(6) 0.0003(5) -0.0001(5) -0.0019(5)
C23 0.0362(7) 0.0373(6) 0.0437(7) 0.0014(5) -0.0007(6) 0.0084(6)
C24 0.0327(7) 0.0527(8) 0.0677(10) -0.0015(8) -0.0083(7) -0.0045(6)
C25 0.0448(8) 0.0645(10) 0.0416(7) 0.0041(7) 0.0094(7) -0.0008(8)
C26 0.0267(6) 0.0345(6) 0.0378(6) -0.0021(5) -0.0034(5) -0.0006(5)
C27 0.0418(8) 0.0533(8) 0.0559(8) -0.0062(7) 0.0127(7) 0.0041(7)
C28 0.0326(7) 0.0581(9) 0.0876(13) -0.0051(9) 0.0019(8) -0.0111(7)
C29 0.0448(9) 0.0511(8) 0.0709(11) -0.0062(8) 0.0184(8) -0.0134(7)
C14 0.0337(8) 0.0882(14) 0.0610(10) 0.0182(10) -0.0034(7) 0.0058(9)

loop_
_atom_type_symbol
_atom_type_description
_atom_type_scat_dispersion_real
_atom_type_scat_dispersion_imag
_atom_type_scat_source
C C 0.0033 0.0016 'International Tables Vol C Tables 4.2.6.8 and 6.1.1.4'
H H 0.0000 0.0000 'International Tables Vol C Tables 4.2.6.8 and 6.1.1.4'
N N 0.0061 0.0033 'International Tables Vol C Tables 4.2.6.8 and 6.1.1.4'
O O 0.0106 0.0060 'International Tables Vol C Tables 4.2.6.8 and 6.1.1.4'

loop_
_geom_angle_atom_site_label_1
_geom_angle_atom_site_label_2
_geom_angle_atom_site_label_3
_geom_angle
C17 N1 C26 122.54(11)
C17 N1 C23 127.60(12)
C26 N1 C23 109.74(11)
C10 N2 C15 121.99(12)
C10 N2 C12 118.37(11)
C15 N2 C12 119.61(11)
C13 C3 N4 122.21(13)
C13 C3 C20 119.47(14)
N4 C3 C20 118.31(14)
C25 C5 C6 116.83(14)
C5 C6 C22 122.45(14)
C5 C6 N3 127.47(13)
C22 C6 N3 110.07(12)
C12 C9 C16 107.41(11)
N4 C10 N2 125.89(13)
C21 N3 C6 128.47(13)
C21 N3 C26 111.85(12)
C6 N3 C26 109.33(11)
N2 C12 C9 114.49(11)
N2 C12 C17 109.37(10)
C9 C12 C17 111.11(11)
C3 C13 C24 120.12(15)
C3 C13 C15 119.93(12)
C24 C13 C15 119.95(15)
O3 C15 N2 121.43(14)
O3 C15 C13 125.27(14)
N2 C15 C13 113.29(12)
O2 C16 C22 113.82(11)
O2 C16 C9 109.97(11)
C22 C16 C9 115.11(11)
O2 C16 C26 106.58(11)
C22 C16 C26 101.67(10)
C9 C16 C26 108.93(10)
O1 C17 N1 124.51(13)
O1 C17 C12 123.33(13)
N1 C17 C12 112.12(11)
C10 N4 C3 116.45(12)
C22 C19 C27 118.62(14)
C29 C20 C3 119.73(17)
O4 C21 N3 126.00(14)
O4 C21 C23 125.96(14)
N3 C21 C23 107.96(12)
C19 C22 C6 119.59(13)
C19 C22 C16 129.44(12)
C6 C22 C16 110.97(11)
N1 C23 C14 114.45(14)
N1 C23 C21 100.85(11)
C14 C23 C21 110.69(13)
C28 C24 C13 119.47(18)
C5 C25 C27 122.16(15)
N1 C26 N3 102.40(11)
N1 C26 C16 117.13(11)
N3 C26 C16 107.40(10)
C25 C27 C19 120.34(15)
C24 C28 C29 120.14(16)
C20 C29 C28 121.06(16)

loop_
_geom_bond_atom_site_label_1
_geom_bond_atom_site_label_2
_geom_bond_distance
N1 C17 1.3466(18)
N1 C26 1.4443(17)
N1 C23 1.4701(17)
N2 C10 1.3665(16)
N2 C15 1.3875(18)
N2 C12 1.4650(16)
C3 C13 1.386(2)
C3 N4 1.3881(19)
C3 C20 1.403(2)
O1 C17 1.2139(18)
C5 C25 1.374(2)
C5 C6 1.375(2)
C6 C22 1.3926(18)
C6 N3 1.4125(18)
O2 C16 1.4147(15)
O3 C15 1.2133(18)
C9 C12 1.5227(18)
C9 C16 1.5235(18)
C10 N4 1.2802(18)
N3 C21 1.3689(19)
N3 C26 1.4540(18)
C12 C17 1.5375(17)
C13 C24 1.405(2)
C13 C15 1.460(2)
O4 C21 1.2052(18)
C16 C22 1.5143(17)
C16 C26 1.5489(18)
C19 C22 1.378(2)
C19 C27 1.386(2)
C20 C29 1.367(3)
C21 C23 1.528(2)
C23 C14 1.515(2)
C24 C28 1.376(3)
C25 C27 1.379(2)
C28 C29 1.385(3)
